data_7040503
loop_
_publ_author_name
'Milutinovi\'c, Milan M'
'Bogojeski, Jovana V.'
'Klisuri\'c, Olivera'
'Scheurer, Andreas'
'Elmroth, Sofi K. C.'
'Bugar\<ci\'c, \<Zivadin D'

_publ_section_title
;
 Synthesis and structures of a pincer-type rhodium(iii) complex:
 reactivity toward biomolecules.
;
_journal_issue 39
_journal_name_full 'Dalton transactions (Cambridge, England : 2003)'
_journal_page_first 15481
_journal_page_last 15491
_journal_paper_doi 10.1039/c6dt02772e
_journal_volume 45
_journal_year 2016
_chemical_formula_sum 'C9.5 H14.5 Cl1.5 N2.5 O Rh0.5'
_chemical_formula_weight 284.37
_space_group_crystal_system orthorhombic
_space_group_IT_number 60
_space_group_name_Hall '-P 2n 2ab'
_space_group_name_H-M_alt 'P b c n'
_symmetry_space_group_name_Hall '-P 2n 2ab'
_symmetry_space_group_name_H-M 'P b c n'
_atom_sites_solution_hydrogens mixed
_audit_creation_method SHELXL-2014/6
_audit_update_record
;
2016-05-31 deposited with the CCDC.
2016-08-26 downloaded from the CCDC.
;
_cell_angle_alpha 90
_cell_angle_beta 90
_cell_angle_gamma 90
_cell_formula_units_Z 8
_cell_length_a 20.7982(6)
_cell_length_b 10.8952(4)
_cell_length_c 10.9832(4)
_cell_measurement_reflns_used 1975
_cell_measurement_temperature 293(2)
_cell_measurement_theta_max 28.7610
_cell_measurement_theta_min 4.2730
_cell_volume 2488.80(15)
_computing_cell_refinement
;
CrysAlisPro, Agilent Technologies,
Version 1.171.37.35 (release 13-08-2014 CrysAlis171 .NET)
(compiled Aug 13 2014,18:06:01)
;
_computing_data_collection
;
CrysAlisPro, Agilent Technologies,
Version 1.171.37.35 (release 13-08-2014 CrysAlis171 .NET)
(compiled Aug 13 2014,18:06:01)
;
_computing_data_reduction
;
CrysAlisPro, Agilent Technologies,
Version 1.171.37.35 (release 13-08-2014 CrysAlis171 .NET)
(compiled Aug 13 2014,18:06:01)
;
_computing_structure_refinement 'SHELXL-2014/6 (Sheldrick, 2014)'
_computing_structure_solution 'Sheldrick, G. M. (2008). Acta Cryst. A64, 112-122.'
_diffrn_ambient_temperature 293(2)
_diffrn_detector_area_resol_mean 16.3280
_diffrn_measured_fraction_theta_full 0.999
_diffrn_measured_fraction_theta_max 0.861
_diffrn_measurement_device_type 'Xcalibur, Sapphire3, Gemini'
_diffrn_measurement_method '\w scans'
_diffrn_radiation_type MoK\a
_diffrn_radiation_wavelength 0.71073
_diffrn_reflns_av_R_equivalents 0.0202
_diffrn_reflns_av_unetI/netI 0.0270
_diffrn_reflns_Laue_measured_fraction_full 0.999
_diffrn_reflns_Laue_measured_fraction_max 0.861
_diffrn_reflns_limit_h_max 26
_diffrn_reflns_limit_h_min -15
_diffrn_reflns_limit_k_max 14
_diffrn_reflns_limit_k_min -7
_diffrn_reflns_limit_l_max 12
_diffrn_reflns_limit_l_min -14
_diffrn_reflns_number 7072
_diffrn_reflns_point_group_measured_fraction_full 0.999
_diffrn_reflns_point_group_measured_fraction_max 0.861
_diffrn_reflns_theta_full 25.000
_diffrn_reflns_theta_max 29.072
_diffrn_reflns_theta_min 3.282
_diffrn_source 'Enhance (Mo) X-ray Source'
_exptl_absorpt_coefficient_mu 1.032
_exptl_absorpt_correction_T_max 1.00000
_exptl_absorpt_correction_T_min 0.97782
_exptl_absorpt_correction_type multi-scan
_exptl_absorpt_process_details
;
CrysAlisPro, Agilent Technologies,
Version 1.171.37.35 (release 13-08-2014 CrysAlis171 .NET)
(compiled Aug 13 2014,18:06:01)
Empirical absorption correction using spherical harmonics,
 implemented in SCALE3 ABSPACK scaling algorithm.
;
_exptl_crystal_colour yellow
_exptl_crystal_density_diffrn 1.518
_exptl_crystal_description prism
_exptl_crystal_F_000 1160
_exptl_crystal_size_max 0.456
_exptl_crystal_size_mid 0.183
_exptl_crystal_size_min 0.152
_refine_diff_density_max 0.310
_refine_diff_density_min -0.446
_refine_diff_density_rms 0.066
_refine_ls_extinction_method none
_refine_ls_goodness_of_fit_ref 1.096
_refine_ls_hydrogen_treatment mixed
_refine_ls_matrix_type full
_refine_ls_number_parameters 161
_refine_ls_number_reflns 2867
_refine_ls_number_restraints 2
_refine_ls_restrained_S_all 1.097
_refine_ls_R_factor_all 0.0491
_refine_ls_R_factor_gt 0.0331
_refine_ls_shift/su_max 0.000
_refine_ls_shift/su_mean 0.000
_refine_ls_structure_factor_coef Fsqd
_refine_ls_weighting_details 'w=1/[\s^2^(Fo^2^)+(0.0210P)^2^+2.3704P] where P=(Fo^2^+2Fc^2^)/3'
_refine_ls_weighting_scheme calc
_refine_ls_wR_factor_gt 0.0677
_refine_ls_wR_factor_ref 0.0734
_reflns_Friedel_coverage 0.000
_reflns_number_gt 2220
_reflns_number_total 2867
_reflns_threshold_expression 'I > 2\s(I)'
_cod_data_source_file c6dt02772e2.cif
_cod_data_source_block shelx
_cod_depositor_comments
;Adding full bibliography for 7040503.cif.

 Adding full bibliography for 7040503.cif.
;
_cod_original_formula_sum 'C9.50 H14.50 Cl1.50 N2.50 O Rh0.50'
_cod_database_code 7040503
_shelx_space_group_comment
;
The symmetry employed for this shelxl refinement is uniquely defined
by the following loop, which should always be used as a source of
symmetry information in preference to the above space-group names.
They are only intended as comments.
;
_shelxl_version_number 2014/6

loop_
_space_group_symop_operation_xyz
'x, y, z'
'-x+1/2, -y+1/2, z+1/2'
'-x, y, -z+1/2'
'x+1/2, -y+1/2, -z'
'-x, -y, -z'
'x-1/2, y-1/2, -z-1/2'
'x, -y, z-1/2'
'-x-1/2, y-1/2, z'

loop_
_atom_site_label
_atom_site_type_symbol
_atom_site_fract_x
_atom_site_fract_y
_atom_site_fract_z
_atom_site_U_iso_or_equiv
_atom_site_adp_type
_atom_site_occupancy
_atom_site_site_symmetry_order
_atom_site_calc_flag
_atom_site_refinement_flags_posn
_atom_site_refinement_flags_adp
_atom_site_refinement_flags_occupancy
Rh1 Rh 0.5000 0.74428(2) 0.7500 0.02428(9) Uani 1 2 d S T P
Cl2 Cl 0.40825(3) 0.74193(7) 0.62867(7) 0.03897(18) Uani 1 1 d . . .
Cl1 Cl 0.5000 0.96172(9) 0.7500 0.0499(3) Uani 1 2 d S T P
N2 N 0.55836(10) 0.7089(2) 0.6056(2) 0.0283(5) Uani 1 1 d . . .
N1 N 0.5000 0.5637(3) 0.7500 0.0267(6) Uani 1 2 d S T P
N3 N 0.59931(11) 0.7708(2) 0.5332(2) 0.0322(5) Uani 1 1 d . . .
C1 C 0.53520(12) 0.5045(2) 0.6655(2) 0.0268(6) Uani 1 1 d . . .
C3 C 0.61845(14) 0.5756(3) 0.5009(3) 0.0336(6) Uani 1 1 d . . .
C2 C 0.57034(12) 0.5890(2) 0.5874(2) 0.0280(6) Uani 1 1 d . . .
O1W O 0.39952(18) 1.0196(2) 0.9572(3) 0.0766(9) Uani 1 1 d D . .
C4 C 0.63670(13) 0.6926(3) 0.4686(3) 0.0329(6) Uani 1 1 d . . .
C9 C 0.53535(14) 0.3775(3) 0.6635(3) 0.0341(7) Uani 1 1 d . . .
C5 C 0.69040(14) 0.7395(3) 0.3887(3) 0.0417(7) Uani 1 1 d . . .
C10 C 0.5000 0.3150(4) 0.7500 0.0383(9) Uani 1 2 d S T P
H10 H 0.5000 0.2345 0.7500 0.046 Uiso 1 2 d R U P
C7 C 0.66588(17) 0.8352(3) 0.2984(3) 0.0567(9) Uani 1 1 d . . .
H7A H 0.6346 0.7983 0.2455 0.085 Uiso 1 1 calc R U .
H7B H 0.7012 0.8656 0.2508 0.085 Uiso 1 1 calc R U .
H7C H 0.6464 0.9019 0.3420 0.085 Uiso 1 1 calc R U .
C6 C 0.74069(16) 0.7992(4) 0.4704(3) 0.0703(12) Uani 1 1 d . . .
H6A H 0.7221 0.8687 0.5109 0.105 Uiso 1 1 calc R U .
H6B H 0.7765 0.8255 0.4219 0.105 Uiso 1 1 calc R U .
H6C H 0.7551 0.7408 0.5299 0.105 Uiso 1 1 calc R U .
C8 C 0.7199(2) 0.6320(4) 0.3200(4) 0.0813(14) Uani 1 1 d . . .
H8A H 0.7361 0.5730 0.3772 0.122 Uiso 1 1 calc R U .
H8B H 0.7545 0.6610 0.2698 0.122 Uiso 1 1 calc R U .
H8C H 0.6877 0.5943 0.2698 0.122 Uiso 1 1 calc R U .
H3A H 0.6335(13) 0.507(3) 0.471(2) 0.030(8) Uiso 1 1 d . . .
H9 H 0.5552(13) 0.340(3) 0.605(3) 0.034(8) Uiso 1 1 d . . .
H3 H 0.5994(14) 0.858(3) 0.534(3) 0.042(9) Uiso 1 1 d . . .
H1W H 0.414(2) 1.066(4) 1.017(3) 0.109(19) Uiso 1 1 d D . .
H2W H 0.4325(16) 1.031(4) 0.907(4) 0.107(19) Uiso 1 1 d D . .

loop_
_atom_site_aniso_label
_atom_site_aniso_U_11
_atom_site_aniso_U_22
_atom_site_aniso_U_33
_atom_site_aniso_U_23
_atom_site_aniso_U_13
_atom_site_aniso_U_12
Rh1 0.02366(14) 0.02008(14) 0.02909(15) 0.000 0.00424(11) 0.000
Cl2 0.0314(3) 0.0426(4) 0.0429(4) 0.0001(4) -0.0052(3) 0.0026(3)
Cl1 0.0598(7) 0.0237(5) 0.0663(7) 0.000 0.0117(6) 0.000
N2 0.0254(11) 0.0271(11) 0.0325(12) 0.0042(10) 0.0072(9) 0.0008(9)
N1 0.0261(15) 0.0244(15) 0.0297(16) 0.000 0.0013(13) 0.000
N3 0.0329(12) 0.0285(13) 0.0352(13) 0.0052(11) 0.0078(10) -0.0013(11)
C1 0.0263(12) 0.0267(13) 0.0275(13) 0.0006(12) 0.0019(10) 0.0037(11)
C3 0.0345(15) 0.0286(14) 0.0377(16) 0.0002(14) 0.0087(12) 0.0065(13)
C2 0.0264(13) 0.0263(13) 0.0312(14) -0.0010(12) 0.0041(11) 0.0039(11)
O1W 0.124(3) 0.0380(15) 0.0677(18) -0.0104(15) 0.020(2) -0.0027(17)
C4 0.0303(14) 0.0368(16) 0.0315(14) 0.0014(13) 0.0088(11) 0.0036(13)
C9 0.0396(16) 0.0269(14) 0.0359(16) -0.0037(13) 0.0077(13) 0.0044(13)
C5 0.0347(15) 0.0477(18) 0.0427(17) 0.0057(16) 0.0140(13) -0.0014(15)
C10 0.048(2) 0.0191(18) 0.048(2) 0.000 0.002(2) 0.000
C7 0.053(2) 0.066(2) 0.052(2) 0.0187(19) 0.0103(17) -0.0105(19)
C6 0.0365(18) 0.109(3) 0.066(2) 0.012(2) 0.0032(17) -0.016(2)
C8 0.088(3) 0.066(3) 0.090(3) 0.005(2) 0.063(3) 0.008(2)

loop_
_atom_type_symbol
_atom_type_description
_atom_type_scat_dispersion_real
_atom_type_scat_dispersion_imag
_atom_type_scat_source
C C 0.0033 0.0016 'International Tables Vol C Tables 4.2.6.8 and 6.1.1.4'
H H 0.0000 0.0000 'International Tables Vol C Tables 4.2.6.8 and 6.1.1.4'
N N 0.0061 0.0033 'International Tables Vol C Tables 4.2.6.8 and 6.1.1.4'
Cl Cl 0.1484 0.1585 'International Tables Vol C Tables 4.2.6.8 and 6.1.1.4'
Rh Rh -1.1178 0.9187 'International Tables Vol C Tables 4.2.6.8 and 6.1.1.4'
O O 0.0106 0.0060 'International Tables Vol C Tables 4.2.6.8 and 6.1.1.4'

loop_
_geom_angle_atom_site_label_1
_geom_angle_atom_site_label_2
_geom_angle_atom_site_label_3
_geom_angle
_geom_angle_site_symmetry_1
_geom_angle_site_symmetry_3
N1 Rh1 N2 79.09(6) . 3_656
N1 Rh1 N2 79.09(6) . .
N2 Rh1 N2 158.17(12) 3_656 .
N1 Rh1 Cl2 89.37(2) . 3_656
N2 Rh1 Cl2 92.33(6) 3_656 3_656
N2 Rh1 Cl2 87.43(6) . 3_656
N1 Rh1 Cl2 89.37(2) . .
N2 Rh1 Cl2 87.43(6) 3_656 .
N2 Rh1 Cl2 92.34(6) . .
Cl2 Rh1 Cl2 178.74(4) 3_656 .
N1 Rh1 Cl1 180.0 . .
N2 Rh1 Cl1 100.91(6) 3_656 .
N2 Rh1 Cl1 100.91(6) . .
Cl2 Rh1 Cl1 90.63(2) 3_656 .
Cl2 Rh1 Cl1 90.63(2) . .
C2 N2 N3 106.3(2) . .
C2 N2 Rh1 114.23(17) . .
N3 N2 Rh1 138.03(18) . .
C1 N1 C1 122.8(3) 3_656 .
C1 N1 Rh1 118.59(16) 3_656 .
C1 N1 Rh1 118.59(16) . .
N2 N3 C4 111.0(2) . .
N2 N3 H3 119.8(19) . .
C4 N3 H3 129.3(19) . .
N1 C1 C9 119.4(3) . .
N1 C1 C2 112.2(2) . .
C9 C1 C2 128.5(2) . .
C4 C3 C2 106.1(3) . .
C4 C3 H3A 126.8(18) . .
C2 C3 H3A 127.1(18) . .
N2 C2 C3 109.7(2) . .
N2 C2 C1 115.7(2) . .
C3 C2 C1 134.4(3) . .
H1W O1W H2W 96(4) . .
N3 C4 C3 106.8(2) . .
N3 C4 C5 121.1(3) . .
C3 C4 C5 131.8(3) . .
C10 C9 C1 118.7(3) . .
C10 C9 H9 121.9(19) . .
C1 C9 H9 119.2(19) . .
C4 C5 C8 109.0(3) . .
C4 C5 C6 108.0(3) . .
C8 C5 C6 110.1(3) . .
C4 C5 C7 111.2(2) . .
C8 C5 C7 109.8(3) . .
C6 C5 C7 108.7(3) . .
C9 C10 C9 120.9(4) . 3_656
C9 C10 H10 119.5 . .
C9 C10 H10 119.5 3_656 .
C5 C7 H7A 109.5 . .
C5 C7 H7B 109.5 . .
H7A C7 H7B 109.5 . .
C5 C7 H7C 109.5 . .
H7A C7 H7C 109.5 . .
H7B C7 H7C 109.5 . .
C5 C6 H6A 109.5 . .
C5 C6 H6B 109.5 . .
H6A C6 H6B 109.5 . .
C5 C6 H6C 109.5 . .
H6A C6 H6C 109.5 . .
H6B C6 H6C 109.5 . .
C5 C8 H8A 109.5 . .
C5 C8 H8B 109.5 . .
H8A C8 H8B 109.5 . .
C5 C8 H8C 109.5 . .
H8A C8 H8C 109.5 . .
H8B C8 H8C 109.5 . .

loop_
_geom_bond_atom_site_label_1
_geom_bond_atom_site_label_2
_geom_bond_distance
_geom_bond_site_symmetry_2
Rh1 N1 1.968(3) .
Rh1 N2 2.034(2) 3_656
Rh1 N2 2.034(2) .
Rh1 Cl2 2.3275(7) 3_656
Rh1 Cl2 2.3276(7) .
Rh1 Cl1 2.3690(10) .
N2 C2 1.346(3) .
N2 N3 1.346(3) .
N1 C1 1.346(3) 3_656
N1 C1 1.346(3) .
N3 C4 1.354(3) .
N3 H3 0.95(3) .
C1 C9 1.384(4) .
C1 C2 1.455(4) .
C3 C4 1.376(4) .
C3 C2 1.387(4) .
C3 H3A 0.88(3) .
O1W H1W 0.882(19) .
O1W H2W 0.886(19) .
C4 C5 1.510(4) .
C9 C10 1.381(3) .
C9 H9 0.87(3) .
C5 C8 1.522(5) .
C5 C6 1.524(5) .
C5 C7 1.526(4) .
C10 C9 1.381(3) 3_656
C10 H10 0.8777 .
C7 H7A 0.9600 .
C7 H7B 0.9600 .
C7 H7C 0.9600 .
C6 H6A 0.9600 .
C6 H6B 0.9600 .
C6 H6C 0.9600 .
C8 H8A 0.9600 .
C8 H8B 0.9600 .
C8 H8C 0.9600 .

loop_
_geom_torsion_atom_site_label_1
_geom_torsion_atom_site_label_2
_geom_torsion_atom_site_label_3
_geom_torsion_atom_site_label_4
_geom_torsion
_geom_torsion_site_symmetry_1
_geom_torsion_site_symmetry_4
C2 N2 N3 C4 0.5(3) . .
Rh1 N2 N3 C4 165.4(2) . .
C1 N1 C1 C9 0.52(19) 3_656 .
Rh1 N1 C1 C9 -179.48(19) . .
C1 N1 C1 C2 -178.2(2) 3_656 .
Rh1 N1 C1 C2 1.8(2) . .
N3 N2 C2 C3 -1.2(3) . .
Rh1 N2 C2 C3 -170.14(18) . .
N3 N2 C2 C1 174.6(2) . .
Rh1 N2 C2 C1 5.6(3) . .
C4 C3 C2 N2 1.4(3) . .
C4 C3 C2 C1 -173.2(3) . .
N1 C1 C2 N2 -4.9(3) . .
C9 C1 C2 N2 176.6(3) . .
N1 C1 C2 C3 169.5(3) . .
C9 C1 C2 C3 -9.1(5) . .
N2 N3 C4 C3 0.4(3) . .
N2 N3 C4 C5 -174.8(2) . .
C2 C3 C4 N3 -1.1(3) . .
C2 C3 C4 C5 173.4(3) . .
N1 C1 C9 C10 -1.0(4) . .
C2 C1 C9 C10 177.5(2) . .
N3 C4 C5 C8 -175.3(3) . .
C3 C4 C5 C8 11.0(5) . .
N3 C4 C5 C6 65.1(4) . .
C3 C4 C5 C6 -108.6(4) . .
N3 C4 C5 C7 -54.1(4) . .
C3 C4 C5 C7 132.1(4) . .
C1 C9 C10 C9 0.51(19) . 3_656
